data_8102906
loop_
_publ_author_name
'\"Ozt\"urk. S. S.'
'Kokal, I.'
'Somer, M.'

_publ_section_title
;
Crystal structures of strontium octabarium hexakis(dinitridoborate) 
and europium octabarium hexakis(dinitridoborate), MBa~8~[BN~2~]~6~ (M = Sr, Eu)
;
_journal_issue 3
_journal_name_full 'Zeitschrift f\"ur Kristallographie - New Crystal Structures'
_journal_page_first 303
_journal_page_last 304
_journal_volume 220
_journal_year 2005
_chemical_formula_sum 'B12 Ba16 N24 Sr2'
_chemical_formula_weight 2838.64
_chemical_name_systematic
;
strontium octabarium hexakis(dinitridoborate)
;
_space_group_IT_number 229
_symmetry_cell_setting cubic
_symmetry_space_group_name_Hall '-I 4 2 3'
_symmetry_space_group_name_H-M 'I m -3 m'
_atom_sites_solution_hydrogens geom
_atom_sites_solution_primary direct
_atom_sites_solution_secondary difmap
_audit_creation_method SHELXL-97
_cell_angle_alpha 90.00
_cell_angle_beta 90.00
_cell_angle_gamma 90.00
_cell_formula_units_Z 2
_cell_length_a 7.9134(13)
_cell_length_b 7.9134(13)
_cell_length_c 7.9134(13)
_cell_measurement_reflns_used 12
_cell_measurement_temperature 293(2)
_cell_measurement_theta_max 25.4
_cell_measurement_theta_min 10.31
_cell_volume 495.55(14)
_computing_structure_refinement 'SHELXL-97 (Sheldrick, 1997)'
_diffrn_ambient_temperature 293(2)
_diffrn_measured_fraction_theta_full 1.000
_diffrn_measured_fraction_theta_max 1.000
_diffrn_measurement_device_type 'Siemens P2~1~'
_diffrn_measurement_method omega/2theta
_diffrn_radiation_monochromator graphite
_diffrn_radiation_source 'fine-focus sealed tube'
_diffrn_radiation_type MoK\a
_diffrn_radiation_wavelength 0.71073
_diffrn_reflns_av_R_equivalents 0.0801
_diffrn_reflns_av_sigmaI/netI 0.0443
_diffrn_reflns_limit_h_max 10
_diffrn_reflns_limit_h_min 0
_diffrn_reflns_limit_k_max 10
_diffrn_reflns_limit_k_min 0
_diffrn_reflns_limit_l_max 10
_diffrn_reflns_limit_l_min 0
_diffrn_reflns_number 359
_diffrn_reflns_theta_full 27.54
_diffrn_reflns_theta_max 27.54
_diffrn_reflns_theta_min 3.64
_exptl_absorpt_coefficient_mu 73.191
_exptl_absorpt_correction_T_max 0.0513
_exptl_absorpt_correction_T_min 0.0513
_exptl_crystal_colour brown
_exptl_crystal_density_diffrn 19.024
_exptl_crystal_density_method 'not measured'
_exptl_crystal_description plate
_exptl_crystal_F_000 2400
_exptl_crystal_size_max 0.25
_exptl_crystal_size_mid 0.20
_exptl_crystal_size_min 0.10
_refine_diff_density_max 1.636
_refine_diff_density_min -0.450
_refine_diff_density_rms 0.261
_refine_ls_extinction_coef 0.010(2)
_refine_ls_extinction_expression Fc^*^=kFc[1+0.001xFc^2^\l^3^/sin(2\q)]^-1/4^
_refine_ls_extinction_method SHELXL
_refine_ls_goodness_of_fit_ref 0.830
_refine_ls_hydrogen_treatment mixed
_refine_ls_matrix_type full
_refine_ls_number_parameters 10
_refine_ls_number_reflns 78
_refine_ls_number_restraints 0
_refine_ls_restrained_S_all 0.830
_refine_ls_R_factor_all 0.0328
_refine_ls_R_factor_gt 0.0314
_refine_ls_shift/su_max 0.000
_refine_ls_shift/su_mean 0.000
_refine_ls_structure_factor_coef Fsqd
_refine_ls_weighting_details 'calc w=1/[\s^2^(Fo^2^)+(0.0761P)^2^+6.6003P] where P=(Fo^2^+2Fc^2^)/3'
_refine_ls_weighting_scheme calc
_refine_ls_wR_factor_gt 0.0942
_refine_ls_wR_factor_ref 0.0977
_reflns_number_gt 71
_reflns_number_total 78
_reflns_threshold_expression >2sigma(I)
_cod_data_source_file 409832.cff
_cod_data_source_block srba8[bn2]6
_cod_original_sg_symbol_H-M Im-3m
_cod_database_code 8102906
_chemical_name_structural SrBa8[BN2]6

loop_
_symmetry_equiv_pos_as_xyz
'x, y, z'
'x, -y, -z'
'-x, -y, z'
'-x, y, -z'
'-y, x, z'
'y, x, -z'
'y, -x, z'
'-y, -x, -z'
'y, z, x'
'-y, -z, x'
'y, -z, -x'
'-y, z, -x'
'-z, y, x'
'-z, -y, -x'
'z, -y, x'
'z, y, -x'
'z, x, y'
'-z, x, -y'
'-z, -x, y'
'z, -x, -y'
'-x, -z, -y'
'-x, z, y'
'x, -z, y'
'x, z, -y'
'x+1/2, y+1/2, z+1/2'
'x+1/2, -y+1/2, -z+1/2'
'-x+1/2, -y+1/2, z+1/2'
'-x+1/2, y+1/2, -z+1/2'
'-y+1/2, x+1/2, z+1/2'
'y+1/2, x+1/2, -z+1/2'
'y+1/2, -x+1/2, z+1/2'
'-y+1/2, -x+1/2, -z+1/2'
'y+1/2, z+1/2, x+1/2'
'-y+1/2, -z+1/2, x+1/2'
'y+1/2, -z+1/2, -x+1/2'
'-y+1/2, z+1/2, -x+1/2'
'-z+1/2, y+1/2, x+1/2'
'-z+1/2, -y+1/2, -x+1/2'
'z+1/2, -y+1/2, x+1/2'
'z+1/2, y+1/2, -x+1/2'
'z+1/2, x+1/2, y+1/2'
'-z+1/2, x+1/2, -y+1/2'
'-z+1/2, -x+1/2, y+1/2'
'z+1/2, -x+1/2, -y+1/2'
'-x+1/2, -z+1/2, -y+1/2'
'-x+1/2, z+1/2, y+1/2'
'x+1/2, -z+1/2, y+1/2'
'x+1/2, z+1/2, -y+1/2'
'-x, -y, -z'
'-x, y, z'
'x, y, -z'
'x, -y, z'
'y, -x, -z'
'-y, -x, z'
'-y, x, -z'
'y, x, z'
'-y, -z, -x'
'y, z, -x'
'-y, z, x'
'y, -z, x'
'z, -y, -x'
'z, y, x'
'-z, y, -x'
'-z, -y, x'
'-z, -x, -y'
'z, -x, y'
'z, x, -y'
'-z, x, y'
'x, z, y'
'x, -z, -y'
'-x, z, -y'
'-x, -z, y'
'-x+1/2, -y+1/2, -z+1/2'
'-x+1/2, y+1/2, z+1/2'
'x+1/2, y+1/2, -z+1/2'
'x+1/2, -y+1/2, z+1/2'
'y+1/2, -x+1/2, -z+1/2'
'-y+1/2, -x+1/2, z+1/2'
'-y+1/2, x+1/2, -z+1/2'
'y+1/2, x+1/2, z+1/2'
'-y+1/2, -z+1/2, -x+1/2'
'y+1/2, z+1/2, -x+1/2'
'-y+1/2, z+1/2, x+1/2'
'y+1/2, -z+1/2, x+1/2'
'z+1/2, -y+1/2, -x+1/2'
'z+1/2, y+1/2, x+1/2'
'-z+1/2, y+1/2, -x+1/2'
'-z+1/2, -y+1/2, x+1/2'
'-z+1/2, -x+1/2, -y+1/2'
'z+1/2, -x+1/2, y+1/2'
'z+1/2, x+1/2, -y+1/2'
'-z+1/2, x+1/2, y+1/2'
'x+1/2, z+1/2, y+1/2'
'x+1/2, -z+1/2, -y+1/2'
'-x+1/2, z+1/2, -y+1/2'
'-x+1/2, -z+1/2, y+1/2'

loop_
_atom_site_label
_atom_site_type_symbol
_atom_site_fract_x
_atom_site_fract_y
_atom_site_fract_z
_atom_site_U_iso_or_equiv
_atom_site_adp_type
_atom_site_occupancy
_atom_site_symmetry_multiplicity
_atom_site_Wyckoff_symbol
_atom_site_calc_flag
_atom_site_refinement_flags
_atom_site_disorder_assembly
_atom_site_disorder_group
Sr1 Sr 0.0000 0.0000 0.0000 0.0154(12) Uani 0.50 2 a d SP . .
Ba1 Ba 0.2500 0.2500 0.2500 0.0375(8) Uani 1 8 c d S . .
B1 B 0.0000 0.0000 0.5000 0.021(5) Uani 1 6 b d S . .
N1 N 0.3313(12) 0.0000 0.0000 0.031(2) Uani 1 12 e d S . .

loop_
_atom_site_aniso_label
_atom_site_aniso_U_11
_atom_site_aniso_U_22
_atom_site_aniso_U_33
_atom_site_aniso_U_23
_atom_site_aniso_U_13
_atom_site_aniso_U_12
Sr1 0.0154(12) 0.0154(12) 0.0154(12) 0.000 0.000 0.000
Ba1 0.0375(8) 0.0375(8) 0.0375(8) -0.00620(19) -0.00620(19) 0.00620(19)
B1 0.014(5) 0.014(5) 0.035(9) 0.000 0.000 0.000
N1 0.026(4) 0.034(3) 0.034(3) 0.000 0.000 0.000

loop_
_atom_type_symbol
_atom_type_description
_atom_type_scat_dispersion_real
_atom_type_scat_dispersion_imag
_atom_type_scat_source
B B 0.0013 0.0007 'International Tables Vol C Tables 4.2.6.8 and 6.1.1.4'
Ba Ba -0.3244 2.2819 'International Tables Vol C Tables 4.2.6.8 and 6.1.1.4'
N N 0.0061 0.0033 'International Tables Vol C Tables 4.2.6.8 and 6.1.1.4'
Sr Sr -1.5307 3.2498 'International Tables Vol C Tables 4.2.6.8 and 6.1.1.4'

loop_
_geom_angle_atom_site_label_1
_geom_angle_atom_site_label_2
_geom_angle_atom_site_label_3
_geom_angle
_geom_angle_site_symmetry_1
_geom_angle_site_symmetry_3
_geom_angle_publ_flag
N1 Ba1 N1 180.0 81 9_665 ?
N1 Ba1 N1 99.6(3) 81 53_665 ?
N1 Ba1 N1 80.4(3) 9_665 53_665 ?
N1 Ba1 N1 80.4(3) 81 29 ?
N1 Ba1 N1 99.6(3) 9_665 29 ?
N1 Ba1 N1 180.0 53_665 29 ?
N1 Ba1 N1 99.6(3) 81 49_665 ?
N1 Ba1 N1 80.4(3) 9_665 49_665 ?
N1 Ba1 N1 80.4(3) 53_665 49_665 ?
N1 Ba1 N1 99.6(3) 29 49_665 ?
N1 Ba1 N1 80.4(3) 81 25 ?
N1 Ba1 N1 99.6(3) 9_665 25 ?
N1 Ba1 N1 99.6(3) 53_665 25 ?
N1 Ba1 N1 80.4(3) 29 25 ?
N1 Ba1 N1 180.000(1) 49_665 25 ?
N1 Ba1 B1 22.31(19) 81 25_554 ?
N1 Ba1 B1 157.69(19) 9_665 25_554 ?
N1 Ba1 B1 82.56(11) 53_665 25_554 ?
N1 Ba1 B1 97.44(11) 29 25_554 ?
N1 Ba1 B1 82.56(11) 49_665 25_554 ?
N1 Ba1 B1 97.44(11) 25 25_554 ?
N1 Ba1 B1 157.69(19) 81 1_665 ?
N1 Ba1 B1 22.31(19) 9_665 1_665 ?
N1 Ba1 B1 97.44(11) 53_665 1_665 ?
N1 Ba1 B1 82.56(11) 29 1_665 ?
N1 Ba1 B1 97.44(11) 49_665 1_665 ?
N1 Ba1 B1 82.56(11) 25 1_665 ?
B1 Ba1 B1 180.0 25_554 1_665 ?
N1 Ba1 Sr1 131.78(19) 81 . ?
N1 Ba1 Sr1 48.22(19) 9_665 . ?
N1 Ba1 Sr1 48.22(19) 53_665 . ?
N1 Ba1 Sr1 131.78(19) 29 . ?
N1 Ba1 Sr1 48.22(19) 49_665 . ?
N1 Ba1 Sr1 131.78(19) 25 . ?
B1 Ba1 Sr1 109.5 25_554 . ?
B1 Ba1 Sr1 70.5 1_665 . ?
N1 Ba1 Sr1 48.22(19) 81 25_445 ?
N1 Ba1 Sr1 131.78(19) 9_665 25_445 ?
N1 Ba1 Sr1 131.78(19) 53_665 25_445 ?
N1 Ba1 Sr1 48.22(19) 29 25_445 ?
N1 Ba1 Sr1 131.78(19) 49_665 25_445 ?
N1 Ba1 Sr1 48.22(19) 25 25_445 ?
B1 Ba1 Sr1 70.5 25_554 25_445 ?
B1 Ba1 Sr1 109.5 1_665 25_445 ?
Sr1 Ba1 Sr1 180.0 . 25_445 ?
N1 Ba1 B1 97.44(11) 81 37_655 ?
N1 Ba1 B1 82.56(11) 9_665 37_655 ?
N1 Ba1 B1 82.56(11) 53_665 37_655 ?
N1 Ba1 B1 97.44(11) 29 37_655 ?
N1 Ba1 B1 157.69(19) 49_665 37_655 ?
N1 Ba1 B1 22.31(19) 25 37_655 ?
B1 Ba1 B1 109.5 25_554 37_655 ?
B1 Ba1 B1 70.5 1_665 37_655 ?
Sr1 Ba1 B1 109.5 . 37_655 ?
Sr1 Ba1 B1 70.5 25_445 37_655 ?
N1 Ba1 B1 82.56(11) 81 9_655 ?
N1 Ba1 B1 97.44(11) 9_665 9_655 ?
N1 Ba1 B1 22.31(19) 53_665 9_655 ?
N1 Ba1 B1 157.69(19) 29 9_655 ?
N1 Ba1 B1 97.44(11) 49_665 9_655 ?
N1 Ba1 B1 82.56(11) 25 9_655 ?
B1 Ba1 B1 70.5 25_554 9_655 ?
B1 Ba1 B1 109.5 1_665 9_655 ?
Sr1 Ba1 B1 70.5 . 9_655 ?
Sr1 Ba1 B1 109.5 25_445 9_655 ?
B1 Ba1 B1 70.5 37_655 9_655 ?
N1 Sr1 N1 180.000(1) 57_665 9_665 ?
N1 Sr1 N1 90.0 57_665 53_665 ?
N1 Sr1 N1 90.0 9_665 53_665 ?
N1 Sr1 N1 90.0 57_665 5_665 ?
N1 Sr1 N1 90.0 9_665 5_665 ?
N1 Sr1 N1 180.000(1) 53_665 5_665 ?
N1 Sr1 N1 90.000(1) 57_665 49_665 ?
N1 Sr1 N1 90.0 9_665 49_665 ?
N1 Sr1 N1 90.000(1) 53_665 49_665 ?
N1 Sr1 N1 90.0 5_665 49_665 ?
N1 Sr1 N1 90.0 57_665 1_665 ?
N1 Sr1 N1 90.000(1) 9_665 1_665 ?
N1 Sr1 N1 90.0 53_665 1_665 ?
N1 Sr1 N1 90.000(1) 5_665 1_665 ?
N1 Sr1 N1 180.0 49_665 1_665 ?
N1 Sr1 Ba1 125.3 57_665 3_775 ?
N1 Sr1 Ba1 54.736(1) 9_665 3_775 ?
N1 Sr1 Ba1 125.264(1) 53_665 3_775 ?
N1 Sr1 Ba1 54.736(1) 5_665 3_775 ?
N1 Sr1 Ba1 125.3 49_665 3_775 ?
N1 Sr1 Ba1 54.7 1_665 3_775 ?
N1 Sr1 Ba1 54.7 57_665 27_664 ?
N1 Sr1 Ba1 125.264(1) 9_665 27_664 ?
N1 Sr1 Ba1 54.736(1) 53_665 27_664 ?
N1 Sr1 Ba1 125.264(1) 5_665 27_664 ?
N1 Sr1 Ba1 54.7 49_665 27_664 ?
N1 Sr1 Ba1 125.3 1_665 27_664 ?
Ba1 Sr1 Ba1 180.0 3_775 27_664 ?
N1 Sr1 Ba1 125.3 57_665 . ?
N1 Sr1 Ba1 54.736(1) 9_665 . ?
N1 Sr1 Ba1 54.7 53_665 . ?
N1 Sr1 Ba1 125.264(1) 5_665 . ?
N1 Sr1 Ba1 54.7 49_665 . ?
N1 Sr1 Ba1 125.3 1_665 . ?
Ba1 Sr1 Ba1 109.5 3_775 . ?
Ba1 Sr1 Ba1 70.5 27_664 . ?
N1 Sr1 Ba1 125.3 57_665 28_655 ?
N1 Sr1 Ba1 54.736(1) 9_665 28_655 ?
N1 Sr1 Ba1 125.3 53_665 28_655 ?
N1 Sr1 Ba1 54.736(1) 5_665 28_655 ?
N1 Sr1 Ba1 54.7 49_665 28_655 ?
N1 Sr1 Ba1 125.3 1_665 28_655 ?
Ba1 Sr1 Ba1 70.5 3_775 28_655 ?
Ba1 Sr1 Ba1 109.5 27_664 28_655 ?
Ba1 Sr1 Ba1 70.5 . 28_655 ?
N1 Sr1 Ba1 54.7 57_665 4_755 ?
N1 Sr1 Ba1 125.264(1) 9_665 4_755 ?
N1 Sr1 Ba1 54.7 53_665 4_755 ?
N1 Sr1 Ba1 125.264(1) 5_665 4_755 ?
N1 Sr1 Ba1 125.3 49_665 4_755 ?
N1 Sr1 Ba1 54.7 1_665 4_755 ?
Ba1 Sr1 Ba1 109.5 3_775 4_755 ?
Ba1 Sr1 Ba1 70.5 27_664 4_755 ?
Ba1 Sr1 Ba1 109.5 . 4_755 ?
Ba1 Sr1 Ba1 180.0 28_655 4_755 ?
N1 Sr1 Ba1 125.264(1) 57_665 26_565 ?
N1 Sr1 Ba1 54.7 9_665 26_565 ?
N1 Sr1 Ba1 54.736(1) 53_665 26_565 ?
N1 Sr1 Ba1 125.3 5_665 26_565 ?
N1 Sr1 Ba1 125.3 49_665 26_565 ?
N1 Sr1 Ba1 54.7 1_665 26_565 ?
Ba1 Sr1 Ba1 70.5 3_775 26_565 ?
Ba1 Sr1 Ba1 109.5 27_664 26_565 ?
Ba1 Sr1 Ba1 70.5 . 26_565 ?
Ba1 Sr1 Ba1 109.5 28_655 26_565 ?
Ba1 Sr1 Ba1 70.5 4_755 26_565 ?
N1 B1 N1 180.000(1) 57_556 9 ?
N1 B1 Ba1 125.264(1) 57_556 1_445 ?
N1 B1 Ba1 54.736(1) 9 1_445 ?
N1 B1 Ba1 54.736(1) 57_556 25_445 ?
N1 B1 Ba1 125.264(1) 9 25_445 ?
Ba1 B1 Ba1 180.0 1_445 25_445 ?
N1 B1 Ba1 54.7 57_556 2_466 ?
N1 B1 Ba1 125.3 9 2_466 ?
Ba1 B1 Ba1 109.5 1_445 2_466 ?
Ba1 B1 Ba1 70.5 25_445 2_466 ?
N1 B1 Ba1 125.264(1) 57_556 3_665 ?
N1 B1 Ba1 54.736(1) 9 3_665 ?
Ba1 B1 Ba1 109.5 1_445 3_665 ?
Ba1 B1 Ba1 70.5 25_445 3_665 ?
Ba1 B1 Ba1 109.5 2_466 3_665 ?
N1 B1 Ba1 54.736(1) 57_556 27 ?
N1 B1 Ba1 125.264(1) 9 27 ?
Ba1 B1 Ba1 70.5 1_445 27 ?
Ba1 B1 Ba1 109.5 25_445 27 ?
Ba1 B1 Ba1 70.5 2_466 27 ?
Ba1 B1 Ba1 180.0 3_665 27 ?
N1 B1 Ba1 54.7 57_556 4_646 ?
N1 B1 Ba1 125.3 9 4_646 ?
Ba1 B1 Ba1 109.5 1_445 4_646 ?
Ba1 B1 Ba1 70.5 25_445 4_646 ?
Ba1 B1 Ba1 109.5 2_466 4_646 ?
Ba1 B1 Ba1 109.5 3_665 4_646 ?
Ba1 B1 Ba1 70.5 27 4_646 ?
N1 B1 Ba1 125.3 57_556 28_545 ?
N1 B1 Ba1 54.7 9 28_545 ?
Ba1 B1 Ba1 70.5 1_445 28_545 ?
Ba1 B1 Ba1 109.5 25_445 28_545 ?
Ba1 B1 Ba1 70.5 2_466 28_545 ?
Ba1 B1 Ba1 70.5 3_665 28_545 ?
Ba1 B1 Ba1 109.5 27 28_545 ?
Ba1 B1 Ba1 180.0 4_646 28_545 ?
N1 B1 Ba1 125.3 57_556 26_455 ?
N1 B1 Ba1 54.7 9 26_455 ?
Ba1 B1 Ba1 70.5 1_445 26_455 ?
Ba1 B1 Ba1 109.5 25_445 26_455 ?
Ba1 B1 Ba1 180.0 2_466 26_455 ?
Ba1 B1 Ba1 70.5 3_665 26_455 ?
Ba1 B1 Ba1 109.5 27 26_455 ?
Ba1 B1 Ba1 70.5 4_646 26_455 ?
Ba1 B1 Ba1 109.5 28_545 26_455 ?
B1 N1 Sr1 180.0 13_655 1_445 ?
B1 N1 Ba1 102.95(19) 13_655 4_645 ?
Sr1 N1 Ba1 77.05(19) 1_445 4_645 ?
B1 N1 Ba1 102.95(19) 13_655 3_665 ?
Sr1 N1 Ba1 77.05(19) 1_445 3_665 ?
Ba1 N1 Ba1 154.1(4) 4_645 3_665 ?
B1 N1 Ba1 102.95(19) 13_655 25_444 ?
Sr1 N1 Ba1 77.05(19) 1_445 25_444 ?
Ba1 N1 Ba1 87.12(8) 4_645 25_444 ?
Ba1 N1 Ba1 87.12(8) 3_665 25_444 ?
B1 N1 Ba1 102.95(19) 13_655 26_455 ?
Sr1 N1 Ba1 77.05(19) 1_445 26_455 ?
Ba1 N1 Ba1 87.12(8) 4_645 26_455 ?
Ba1 N1 Ba1 87.12(8) 3_665 26_455 ?
Ba1 N1 Ba1 154.1(4) 25_444 26_455 ?

loop_
_geom_bond_atom_site_label_1
_geom_bond_atom_site_label_2
_geom_bond_distance
_geom_bond_site_symmetry_2
_geom_bond_publ_flag
Sr1 N1 2.622(10) 57_665 ?
Sr1 N1 2.622(10) 9_665 ?
Sr1 N1 2.622(10) 53_665 ?
Sr1 N1 2.622(10) 5_665 ?
Sr1 N1 2.622(10) 49_665 ?
Sr1 N1 2.622(10) 1_665 ?
Sr1 Ba1 3.4266(6) 3_775 ?
Sr1 Ba1 3.4266(6) 27_664 ?
Sr1 Ba1 3.4266(6) 28_655 ?
Sr1 Ba1 3.4266(6) 4_755 ?
Sr1 Ba1 3.4266(6) 26_565 ?
Ba1 N1 2.871(2) 81 ?
Ba1 N1 2.871(2) 9_665 ?
Ba1 N1 2.871(2) 53_665 ?
Ba1 N1 2.871(2) 29 ?
Ba1 N1 2.871(2) 49_665 ?
Ba1 N1 2.871(2) 25 ?
Ba1 B1 3.4266(6) 25_554 ?
Ba1 B1 3.4266(6) 1_665 ?
Ba1 Sr1 3.4266(6) . ?
Ba1 Sr1 3.4266(6) 25_445 ?
Ba1 B1 3.4266(6) 37_655 ?
Ba1 B1 3.4266(6) 9_655 ?
B1 N1 1.335(10) 57_556 ?
B1 N1 1.335(10) 9 ?
B1 Ba1 3.4266(6) 1_445 ?
B1 Ba1 3.4266(6) 25_445 ?
B1 Ba1 3.4266(6) 2_466 ?
B1 Ba1 3.4266(6) 3_665 ?
B1 Ba1 3.4266(6) 27 ?
B1 Ba1 3.4266(6) 4_646 ?
B1 Ba1 3.4266(6) 28_545 ?
B1 Ba1 3.4266(6) 26_455 ?
N1 B1 1.335(10) 13_655 ?
N1 Sr1 2.622(10) 1_445 ?
N1 Ba1 2.871(2) 4_645 ?
N1 Ba1 2.871(2) 3_665 ?
N1 Ba1 2.871(2) 25_444 ?
N1 Ba1 2.871(2) 26_455 ?
